data_2001714
loop_
_publ_author_name
'Pokkuluri, P. R.'
'Trotter, J.'

_publ_section_title
;
 Structure of dimethyl
 9-methyl-9,10-dihydro-9,10-ethenoanthracene-11,12-dicarboxylate
;
_journal_issue 5
_journal_name_full 'Acta Crystallographica Section C'
_journal_page_first 971
_journal_page_last 973
_journal_paper_doi 10.1107/S0108270192012022
_journal_volume 49
_journal_year 1993
_chemical_formula_moiety 'C21 H18 O4'
_chemical_formula_sum 'C21 H18 O4'
_chemical_formula_weight 334.37
_chemical_melting_point 454.5(5)
_chemical_name_systematic
;
Dimethyl 9-methyl-9,10-dihydro-9,10-ethenoanthracene-11,12-
dicarboxylate
;
_space_group_IT_number 2
_symmetry_cell_setting triclinic
_symmetry_space_group_name_Hall '-P 1'
_symmetry_space_group_name_H-M 'P -1'
_cell_angle_alpha 90.86(7)
_cell_angle_beta 112.82(6)
_cell_angle_gamma 108.74(8)
_cell_formula_units_Z 4
_cell_length_a 16.164(2)
_cell_length_b 14.7470(10)
_cell_length_c 8.3073(6)
_cell_measurement_reflns_used 25
_cell_measurement_temperature 294
_cell_measurement_theta_max 21
_cell_measurement_theta_min 14
_cell_volume 1706.2(14)
_computing_cell_refinement CAD4
_computing_data_collection CAD4
_computing_data_reduction 'Local programs'
_computing_molecular_graphics 'ORTEPII (Johnson, 1976)'
_computing_structure_refinement 'ORFLS (Busing, Martin & Levy, 1962)'
_computing_structure_solution 'MULTAN (Main et al., 1980)'
_diffrn_ambient_temperature 294
_diffrn_measurement_device 'Nonius CAD-4F diffractometer'
_diffrn_radiation_monochromator graphite
_diffrn_radiation_source xray_tube
_diffrn_radiation_type 'Copper K\a'
_diffrn_radiation_wavelength 1.54056
_diffrn_reflns_limit_h_max 20
_diffrn_reflns_limit_h_min -20
_diffrn_reflns_limit_k_max 18
_diffrn_reflns_limit_k_min 0
_diffrn_reflns_limit_l_max 10
_diffrn_reflns_limit_l_min -10
_diffrn_reflns_number 7008
_diffrn_reflns_theta_max 75
_diffrn_standards_decay_% 0
_diffrn_standards_interval_count 150
_diffrn_standards_number 3
_exptl_absorpt_correction_T_max 0.80
_exptl_absorpt_correction_T_min 0.91
_exptl_absorpt_correction_type analytical
_exptl_crystal_colour colourless
_exptl_crystal_density_diffrn 1.302
_exptl_crystal_description plate
_exptl_crystal_F_000 704
_exptl_crystal_size_max 0.4
_exptl_crystal_size_mid 0.4
_exptl_crystal_size_min 0.2
_refine_diff_density_max .87
_refine_ls_extinction_coef 5400.0000
_refine_ls_extinction_method Coppens
_refine_ls_goodness_of_fit_obs 3.0
_refine_ls_hydrogen_treatment noref
_refine_ls_matrix_type full
_refine_ls_number_constraints 0
_refine_ls_number_parameters 452
_refine_ls_number_reflns 4292
_refine_ls_number_restraints 0
_refine_ls_R_factor_obs .066
_refine_ls_shift/esd_max .004
_refine_ls_shift/esd_mean .001
_refine_ls_structure_factor_coef F
_refine_ls_weighting_details 'w = 1/\s^2^(F)'
_refine_ls_weighting_scheme calc
_refine_ls_wR_factor_obs .084
_reflns_number_observed 4292
_reflns_number_total 7008
_reflns_observed_criterion 3\s(I)
_cod_data_source_file br1025.cif
_cod_data_source_block 9-Me
_cod_depositor_comments
;
The following automatic conversions were performed:

'_chemical_melting_point' value '454-455K' was changed to '454.5(5)'
- the average value was taken and precision was estimated.

Automatic conversion script
Id: cif_fix_values 1715 2011-07-08 13:25:40Z adriana 

The following automatic conversions were performed:

'_refine_ls_weighting_scheme' value '1/\s^2^(F)' was changed to
'calc'. New tag '_refine_ls_weighting_details' was created. The value
of the new tag was set to 'w = 1/\s^2^(F)'.

Automatic conversion script
Id: cif_fix_values 3143 2015-03-26 13:38:13Z robertas 
;
_cod_original_cell_volume 1706.2(3)
_cod_database_code 2001714

loop_
_symmetry_equiv_pos_as_xyz
x,y,z
-x,-y,-z

loop_
_atom_site_aniso_label
_atom_site_aniso_U_11
_atom_site_aniso_U_22
_atom_site_aniso_U_33
_atom_site_aniso_U_12
_atom_site_aniso_U_13
_atom_site_aniso_U_23
? ? ? ? ? ? ?

loop_
_atom_site_label
_atom_site_type_symbol
_atom_site_fract_x
_atom_site_fract_y
_atom_site_fract_z
_atom_site_U_iso_or_equiv
_atom_site_attached_hydrogens
C1 C .1104(3) -.0350(3) -.3202(5) .056 1
C2 C .1413(3) -.0379(3) -.4563(5) .068 1
C3 C .2310(3) -.0381(4) -.4202(6) .069 1
C4 C .2932(3) -.0365(3) -.2484(5) .058 1
C4a C .2642(2) -.0347(3) -.1135(4) .044 0
C5 C .2817(3) -.2011(3) .2016(5) .053 1
C6 C .2142(3) -.2759(3) .2328(6) .063 1
C7 C .1235(3) -.2727(3) .1918(6) .065 1
C8 C .0988(3) -.1954(3) .1217(5) .056 1
C8a C .1660(2) -.1211(3) .0909(5) .047 0
C9 C .1528(3) -.0305(3) .0151(5) .050 1
C9a C .1729(3) -.0332(3) -.1496(5) .047 0
C10 C .3224(2) -.0367(3) .0841(4) .042 0
C10a C .2568(2) -.1240(3) .1287(4) .044 0
C11 C .2354(3) .0553(3) .1488(5) .050 0
C12 C .3216(3) .0510(3) .1835(5) .047 0
C13 C .4212(3) -.0393(3) .1258(5) .057 3
C14 C .2263(3) .1376(4) .2424(6) .060 0
C15 C .1264(4) .2100(4) .2779(8) .101 3
C16 C .4145(3) .1187(3) .3194(5) .052 0
C17 C .5506(4) .2580(4) .3734(7) .094 3
O1 O .1341(2) .1258(2) .1915(4) .072 0
O2 O .2912(3) .2026(3) .3448(4) .081 0
O3 O .4567(2) .1924(2) .2522(3) .067 0
O4 O .4498(2) .1042(2) .4684(3) .071 0
C1' C .1107(3) .4648(3) 1.2232(6) .057 1
C2' C .1437(3) .4682(3) 1.4087(6) .069 1
C3' C .2346(3) .4729(3) 1.5094(5) .071 1
C4' C .2970(3) .4725(3) 1.4320(5) .059 1
C4a' C .2668(2) .4693(3) 1.2521(4) .044 0
C5' C .2887(3) .2998(3) .9692(5) .052 1
C6' C .2234(3) .2232(3) .8362(6) .061 1
C7' C .1325(3) .2225(3) .7364(6) .063 1
C8' C .1056(3) .3002(3) .7658(5) .055 1
C8a' C .1706(2) .3766(3) .8992(4) .043 0
C9' C .1548(2) .4658(3) .9540(5) .046 1
C9a' C .1747(2) .4670(3) 1.1475(5) .044 0
C10' C .3255(2) .4660(3) 1.1446(4) .042 0
C10a' C .2626(2) .3766(3) 1.0020(4) .043 0
C11' C .2352(2) .5530(3) .9455(4) .045 0
C12' C .3227(2) .5521(3) 1.0422(4) .044 0
C13' C .4264(3) .4681(3) 1.2550(5) .057 3
C14' C .2217(3) .6326(3) .8405(5) .055 0
C15' C .1114(4) .7011(4) .6689(7) .097 3
C16' C .4147(3) .6212(3) 1.0478(5) .049 0
C17' C .5472(3) .7638(4) 1.1969(7) .080 3
O1' O .1288(2) .6207(2) .7610(4) .067 0
O2' O .2846(2) .6975(2) .8298(4) .072 0
O3' O .4543(2) .6967(2) 1.1762(4) .062 0
O4' O .4500(2) .6061(2) .9518(4) .064 0

loop_
_atom_type_symbol
_atom_type_description
_atom_type_scat_dispersion_real
_atom_type_scat_dispersion_imag
_atom_type_scat_source
C ? .017 .009 International_Tables_Vol_IV_Table_2.3.1
H ? 0 0 International_Tables_Vol_IV_Table_2.3.1
O ? .047 .032 International_Tables_Vol_IV_Table_2.3.1

loop_
_geom_angle_atom_site_label_1
_geom_angle_atom_site_label_2
_geom_angle_atom_site_label_3
_geom_angle
_geom_angle_publ_flag
C2 C1 C9a 118.3(4) no
C1 C2 C3 120.8(4) no
C2 C3 C4 120.5(4) no
C3 C4 C4a 119.7(4) no
C4 C4a C9a 120.0(3) no
C4 C4a C10 126.8(3) no
C9a C4a C10 113.3(3) no
C6 C5 C10a 119.2(4) no
C5 C6 C7 119.7(4) no
C6 C7 C8 121.3(4) no
C7 C8 C8a 118.9(4) no
C8 C8a C9 126.7(3) no
C8 C8a C10a 120.5(4) no
C9 C8a C10a 112.8(3) no
C8a C9 C9a 104.6(3) no
C8a C9 C11 105.6(3) no
C9a C9 C11 106.3(3) no
C1 C9a C4a 120.7(3) no
C1 C9a C9 126.2(3) no
C4a C9a C9 113.1(3) no
C4a C10 C10a 104.6(3) no
C4a C10 C12 104.4(3) no
C4a C10 C13 114.1(3) no
C10a C10 C12 103.8(3) no
C10a C10 C13 114.1(3) no
C12 C10 C13 114.7(3) no
C5 C10a C8a 120.4(3) no
C5 C10a C10 125.7(3) no
C8a C10a C10 113.9(3) no
C9 C11 C12 113.4(3) no
C9 C11 C14 126.3(3) no
C12 C11 C14 120.2(4) no
C10 C12 C11 115.9(3) no
C10 C12 C16 118.1(3) no
C11 C12 C16 125.8(4) no
C11 C14 O1 110.0(4) no
C11 C14 O2 124.8(4) no
O1 C14 O2 125.2(5) no
C12 C16 O3 112.2(3) no
C12 C16 O4 123.1(4) no
O3 C16 O4 124.6(4) no
C14 O1 C15 109.3(4) no
C16 O3 C17 115.6(3) no
C2' C1' C9a' 117.9(4) no
C1' C2' C3' 121.0(4) no
C2' C3' C4' 120.6(4) no
C3' C4' C4a' 119.6(4) no
C4' C4a' C9a' 120.5(3) no
C4' C4a' C10' 126.3(3) no
C9a' C4a' C10' 113.2(3) no
C6' C5' C10a' 119.7(4) no
C5' C6' C7' 120.4(4) no
C6' C7' C8' 120.6(4) no
C7' C8' C8a' 119.2(4) no
C8' C8a' C9' 127.2(3) no
C8' C8a' C10a' 120.2(4) no
C9' C8a' C10a' 112.6(3) no
C8a' C9' C9a' 105.5(3) no
C8a' C9' C11' 106.1(3) no
C9a' C9' C11' 106.2(3) no
C1' C9a' C4a' 120.4(3) no
C1' C9a' C9' 126.5(3) no
C4a' C9a' C9' 113.1(3) no
C4a' C10' C10a' 105.0(3) no
C4a' C10' C12' 104.1(3) no
C4a' C10' C13' 114.5(3) no
C10a' C10' C12' 104.1(3) no
C10a' C10' C13' 114.3(3) no
C12' C10' C13' 113.6(3) no
C5' C10a' C8a' 120.0(3) no
C5' C10a' C10' 126.4(3) no
C8a' C10a' C10' 113.6(3) no
C9' C11' C12' 113.2(3) no
C9' C11' C14' 125.8(3) no
C12' C11' C14' 121.0(3) no
C10' C12' C11' 115.2(3) no
C10' C12' C16' 118.6(3) no
C11' C12' C16' 126.0(3) no
C11' C14' O1' 110.5(4) no
C11' C14' O2' 124.8(4) no
O1' C14' O2' 124.7(4) no
C12' C16' O3' 112.3(3) no
C12' C16' O4' 122.7(4) no
O3' C16' O4' 124.9(4) no
C14' O1' C15' 113.1(3) no
C16' O3' C17' 115.3(3) no

loop_
_geom_bond_atom_site_label_1
_geom_bond_atom_site_label_2
_geom_bond_distance
_geom_bond_publ_flag
C1 C2 1.407(6) no
C1 C9a 1.378(5) no
C2 C3 1.362(6) no
C3 C4 1.386(6) no
C4 C4a 1.375(5) no
C4a C9a 1.396(5) no
C4a C10 1.550(5) no
C5 C6 1.389(5) no
C5 C10a 1.394(5) no
C6 C7 1.387(6) no
C7 C8 1.389(6) no
C8 C8a 1.380(5) no
C8a C9 1.528(5) no
C8a C10a 1.392(5) no
C9 C9a 1.527(5) no
C9 C11 1.529(5) no
C10 C10a 1.536(5) no
C10 C12 1.532(5) no
C10 C13 1.510(5) no
C11 C12 1.331(5) no
C11 C14 1.509(6) no
C12 C16 1.488(5) no
C14 O1 1.331(5) no
C14 O2 1.175(5) no
C15 O1 1.488(6) no
C16 O3 1.340(5) no
C16 O4 1.201(4) no
C17 O3 1.447(5) no
C1' C2' 1.416(6) no
C1' C9a' 1.397(5) no
C2' C3' 1.358(6) no
C3' C4' 1.393(5) no
C4' C4a' 1.375(5) no
C4a' C9a' 1.392(5) no
C4a' C10' 1.544(4) no
C5' C6' 1.379(5) no
C5' C10a' 1.387(5) no
C6' C7' 1.375(6) no
C7' C8' 1.399(6) no
C8' C8a' 1.378(5) no
C8a' C9' 1.513(5) no
C8a' C10a' 1.399(5) no
C9' C9a' 1.511(5) no
C9' C11' 1.532(5) no
C10' C10a' 1.528(5) no
C10' C12' 1.542(5) no
C10' C13' 1.520(5) no
C11' C12' 1.333(5) no
C11' C14' 1.495(5) no
C12' C16' 1.490(5) no
C14' O1' 1.334(5) no
C14' O2' 1.185(5) no
C15' O1' 1.464(5) no
C16' O3' 1.329(4) no
C16' O4' 1.201(4) no
C17' O3' 1.451(5) no

loop_
_geom_contact_atom_site_label_1
_geom_contact_atom_site_label_2
_geom_contact_distance
_geom_contact_site_symmetry_1
_geom_contact_site_symmetry_2
_geom_contact_publ_flag
? ? ? ? ? ?

loop_
_geom_torsion_atom_site_label_1
_geom_torsion_atom_site_label_2
_geom_torsion_atom_site_label_3
_geom_torsion_atom_site_label_4
_geom_torsion
? ? ? ? ?

loop_
_cod_changelog_entry_id
_cod_changelog_entry_author
_cod_changelog_entry_date
_cod_changelog_entry_text
1 'Vaitkus, Antanas' 2017-08-02T03:33:06+03:00
;
 Marked attached hydrogen atoms.
;
2 'Vaitkus, Antanas' 2024-12-11T16:12:30+02:00
;
 Added the '_atom_site_type_symbol' data item.
;
